data_4340707
loop_
_publ_author_name
'Cheng, Tao'
'Meng, Miao'
'Lei, Hao'
'Liu, Chun Y.'

_publ_section_title
;
 Perturbation of the Charge Density between Two Bridged Mo2 Centers: The
 Remote Substituent Effects.
;
_journal_issue 17
_journal_name_full 'Inorganic chemistry'
_journal_page_first 9213
_journal_page_last 9221
_journal_paper_doi 10.1021/ic501313q
_journal_volume 53
_journal_year 2014
_chemical_formula_moiety '[Mo2(C15H9N2Cl2)3]2(O2CC6H4CO2)4(C4H8O)2(C2H6O)'
_chemical_formula_sum 'C106 H102 Cl12 Mo4 N12 O10'
_chemical_formula_weight 2512.81
_chemical_name_systematic
; 
 ? 
;
_space_group_IT_number 2
_symmetry_cell_setting triclinic
_symmetry_space_group_name_Hall '-P 1'
_symmetry_space_group_name_H-M 'P -1'
_atom_sites_solution_hydrogens geom
_atom_sites_solution_primary direct
_atom_sites_solution_secondary difmap
_audit_creation_method SHELXL-97
_cell_angle_alpha 74.212(4)
_cell_angle_beta 89.818(3)
_cell_angle_gamma 79.755(4)
_cell_formula_units_Z 1
_cell_length_a 10.5213(4)
_cell_length_b 14.6564(6)
_cell_length_c 18.3112(8)
_cell_measurement_reflns_used 7567
_cell_measurement_temperature 173(2)
_cell_measurement_theta_max 62.8320
_cell_measurement_theta_min 4.2460
_cell_volume 2670.8(2)
_computing_molecular_graphics XP
_computing_publication_material XCIF
_computing_structure_refinement 'SHELXL-97 (Sheldrick, 1997)'
_computing_structure_solution 'SHELXS-97 (Sheldrick, 1990)'
_diffrn_ambient_temperature 173(2)
_diffrn_detector_area_resol_mean 16.0288
_diffrn_measured_fraction_theta_full 0.983
_diffrn_measured_fraction_theta_max 0.983
_diffrn_measurement_device_type 'Xcalibur, Sapphire3, Gemini ultra'
_diffrn_measurement_method '\w scans'
_diffrn_radiation_monochromator graphite
_diffrn_radiation_source 'fine-focus sealed tube'
_diffrn_radiation_type CuK\a
_diffrn_radiation_wavelength 1.54184
_diffrn_reflns_av_R_equivalents 0.0286
_diffrn_reflns_av_sigmaI/netI 0.0396
_diffrn_reflns_limit_h_max 11
_diffrn_reflns_limit_h_min -11
_diffrn_reflns_limit_k_max 16
_diffrn_reflns_limit_k_min -16
_diffrn_reflns_limit_l_max 21
_diffrn_reflns_limit_l_min -19
_diffrn_reflns_number 16180
_diffrn_reflns_theta_full 62.65
_diffrn_reflns_theta_max 62.65
_diffrn_reflns_theta_min 3.47
_diffrn_standards_number 16393
_exptl_absorpt_coefficient_mu 7.038
_exptl_absorpt_correction_T_max 1.00000
_exptl_absorpt_correction_T_min 0.56136
_exptl_absorpt_correction_type multi-scan
_exptl_absorpt_process_details
;
CrysAlisPro, Agilent Technologies,
Version 1.171.36.32 (release 02-08-2013 CrysAlis171 .NET)
(compiled Aug  2 2013,16:46:58)
Empirical absorption correction using spherical harmonics,
 implemented in SCALE3 ABSPACK scaling algorithm.
;
_exptl_crystal_colour red
_exptl_crystal_density_diffrn 1.535
_exptl_crystal_density_method 'not measured'
_exptl_crystal_description needle
_exptl_crystal_F_000 1800
_exptl_crystal_size_max 0.15
_exptl_crystal_size_mid 0.05
_exptl_crystal_size_min 0.02
_refine_diff_density_max 0.897
_refine_diff_density_min -0.760
_refine_diff_density_rms 0.086
_refine_ls_extinction_method none
_refine_ls_goodness_of_fit_ref 0.908
_refine_ls_hydrogen_treatment mixed
_refine_ls_matrix_type full
_refine_ls_number_parameters 628
_refine_ls_number_reflns 8395
_refine_ls_number_restraints 71
_refine_ls_restrained_S_all 0.922
_refine_ls_R_factor_all 0.0445
_refine_ls_R_factor_gt 0.0383
_refine_ls_shift/su_max 0.034
_refine_ls_shift/su_mean 0.001
_refine_ls_structure_factor_coef Fsqd
_refine_ls_weighting_details 'calc w=1/[\s^2^(Fo^2^)+(0.0689P)^2^+5.1599P] where P=(Fo^2^+2Fc^2^)/3'
_refine_ls_weighting_scheme calc
_refine_ls_wR_factor_gt 0.1017
_refine_ls_wR_factor_ref 0.1088
_reflns_number_gt 7339
_reflns_number_total 8395
_reflns_threshold_expression >2sigma(I)
_cod_data_source_file ic501313q_si_002.cif
_cod_data_source_block 4
_cod_depositor_comments 'Adding full bibliography for 4340705--4340709.cif.'
_cod_original_cell_volume 2670.77(19)
_cod_original_sg_symbol_H-M P-1
_cod_database_code 4340707

loop_
_symmetry_equiv_pos_as_xyz
'x, y, z'
'-x, -y, -z'

loop_
_atom_site_label
_atom_site_type_symbol
_atom_site_fract_x
_atom_site_fract_y
_atom_site_fract_z
_atom_site_U_iso_or_equiv
_atom_site_adp_type
_atom_site_occupancy
_atom_site_symmetry_multiplicity
_atom_site_calc_flag
_atom_site_refinement_flags
_atom_site_disorder_assembly
_atom_site_disorder_group
C64 C -0.0644(4) 1.1091(3) 0.9242(2) 0.0335(9) Uani 1 1 d . . .
C24 C 0.6414(4) 0.7576(3) 0.9093(2) 0.0327(9) Uani 1 1 d . . .
C23 C 0.6601(4) 0.7305(3) 0.8429(3) 0.0378(10) Uani 1 1 d . . .
H23 H 0.7425 0.7210 0.8245 0.045 Uiso 1 1 calc R . .
C33 C 0.0220(6) 0.7378(4) 0.4618(3) 0.0554(14) Uani 1 1 d . . .
H33 H -0.0048 0.6811 0.4605 0.067 Uiso 1 1 calc R . .
C34 C 0.0433(5) 0.8032(4) 0.3958(3) 0.0458(11) Uani 1 1 d . . .
C6 C -0.0580(4) 0.5096(3) 0.9300(2) 0.0295(8) Uani 1 1 d . . .
H6 H -0.0972 0.5162 0.8829 0.035 Uiso 1 1 calc R . .
C25 C 0.5201(4) 0.7694(3) 0.9388(2) 0.0344(9) Uani 1 1 d . . .
H25 H 0.5087 0.7866 0.9840 0.041 Uiso 1 1 calc R . .
C41 C 0.2805(4) 0.9940(3) 0.6860(2) 0.0291(8) Uani 1 1 d . . .
C31 C 0.0834(4) 0.8399(3) 0.5351(2) 0.0282(8) Uani 1 1 d . . .
C56 C -0.3332(4) 0.9252(3) 0.6314(2) 0.0310(8) Uani 1 1 d . . .
H56 H -0.3269 0.9850 0.6381 0.037 Uiso 1 1 calc R . .
C62 C 0.0579(4) 1.0171(3) 0.8506(2) 0.0341(9) Uani 1 1 d . . .
H62 H 0.1366 0.9971 0.8313 0.041 Uiso 1 1 calc R . .
C5 C 0.0161(3) 0.5764(3) 0.9381(2) 0.0236(7) Uani 1 1 d . . .
C36 C 0.0980(4) 0.9066(3) 0.4671(2) 0.0392(10) Uani 1 1 d . . .
H36 H 0.1211 0.9647 0.4679 0.047 Uiso 1 1 calc R . .
C42 C 0.2741(4) 1.0790(3) 0.6279(3) 0.0373(9) Uani 1 1 d . . .
H42 H 0.2134 1.0934 0.5877 0.045 Uiso 1 1 calc R . .
C7 C 0.0738(4) 0.5663(3) 1.0088(2) 0.0278(8) Uani 1 1 d . . .
H7 H 0.1231 0.6107 1.0149 0.033 Uiso 1 1 calc R . .
C14 C 0.2386(7) 0.4769(4) 0.5680(4) 0.0711(18) Uani 1 1 d . . .
C1 C 0.3292(4) 0.6590(3) 0.7522(2) 0.0301(9) Uani 1 1 d . . .
H1 H 0.4065 0.6163 0.7534 0.036 Uiso 1 1 calc R . .
C11 C 0.2384(4) 0.5892(3) 0.6674(2) 0.0336(9) Uani 1 1 d . . .
C12 C 0.1367(4) 0.5405(3) 0.6641(3) 0.0383(10) Uani 1 1 d . . .
H12 H 0.0680 0.5456 0.6957 0.046 Uiso 1 1 calc R . .
C13 C 0.1376(6) 0.4846(4) 0.6139(3) 0.0548(13) Uani 1 1 d . . .
H13 H 0.0695 0.4526 0.6115 0.066 Uiso 1 1 calc R . .
C15 C 0.3406(7) 0.5218(6) 0.5721(5) 0.088(2) Uani 1 1 d . . .
H15 H 0.4103 0.5143 0.5416 0.106 Uiso 1 1 calc R . .
C26 C 0.4154(4) 0.7551(3) 0.8995(2) 0.0321(9) Uani 1 1 d . . .
H26 H 0.3336 0.7623 0.9190 0.039 Uiso 1 1 calc R . .
C3 C -0.1409(4) 0.9118(3) 0.7489(2) 0.0260(8) Uani 1 1 d . . .
H3 H -0.2206 0.9502 0.7512 0.031 Uiso 1 1 calc R . .
C45 C 0.4509(5) 1.0400(3) 0.7493(3) 0.0441(11) Uani 1 1 d . . .
H45 H 0.5089 1.0279 0.7905 0.053 Uiso 1 1 calc R . .
C63 C 0.0513(4) 1.0787(3) 0.8964(3) 0.0373(10) Uani 1 1 d . . .
H63 H 0.1253 1.0993 0.9082 0.045 Uiso 1 1 calc R . .
C43 C 0.3564(5) 1.1423(3) 0.6290(3) 0.0483(12) Uani 1 1 d . . .
H43 H 0.3515 1.1988 0.5898 0.058 Uiso 1 1 calc R . .
C32 C 0.0410(5) 0.7573(3) 0.5301(3) 0.0480(12) Uani 1 1 d . . .
H32 H 0.0247 0.7132 0.5747 0.058 Uiso 1 1 calc R . .
C44 C 0.4458(5) 1.1210(4) 0.6888(3) 0.0477(12) Uani 1 1 d . . .
C35 C 0.0790(5) 0.8885(4) 0.3983(3) 0.0498(12) Uani 1 1 d . . .
H35 H 0.0902 0.9339 0.3534 0.060 Uiso 1 1 calc R . .
C16 C 0.3406(5) 0.5779(4) 0.6211(4) 0.0600(15) Uani 1 1 d . . .
H16 H 0.4101 0.6087 0.6232 0.072 Uiso 1 1 calc R . .
C55 C -0.4373(4) 0.9166(3) 0.5893(2) 0.0332(9) Uani 1 1 d . . .
H55 H -0.5024 0.9697 0.5696 0.040 Uiso 1 1 calc R . .
C54 C -0.4442(4) 0.8286(3) 0.5767(2) 0.0324(9) Uani 1 1 d . . .
C53 C -0.3503(4) 0.7490(3) 0.6067(2) 0.0349(9) Uani 1 1 d . . .
H53 H -0.3556 0.6901 0.5980 0.042 Uiso 1 1 calc R . .
C61 C -0.0519(4) 0.9848(3) 0.8329(2) 0.0247(8) Uani 1 1 d . . .
C21 C 0.4318(4) 0.7302(3) 0.8319(2) 0.0283(8) Uani 1 1 d . . .
C51 C -0.2382(4) 0.8453(3) 0.6637(2) 0.0252(8) Uani 1 1 d . . .
C4 C 0.0367(3) 0.6560(3) 0.8713(2) 0.0225(7) Uani 1 1 d . . .
C2 C 0.1757(4) 0.9142(3) 0.6161(2) 0.0283(8) Uani 1 1 d . . .
H2 H 0.2060 0.9531 0.5732 0.034 Uiso 1 1 calc R . .
C52 C -0.2478(4) 0.7573(3) 0.6501(2) 0.0323(9) Uani 1 1 d . . .
H52 H -0.1842 0.7035 0.6706 0.039 Uiso 1 1 calc R . .
C66 C -0.1675(4) 1.0152(3) 0.8632(3) 0.0362(9) Uani 1 1 d . . .
H66 H -0.2414 0.9931 0.8532 0.043 Uiso 1 1 calc R . .
C46 C 0.3673(4) 0.9765(3) 0.7474(2) 0.0350(9) Uani 1 1 d . . .
H46 H 0.3698 0.9217 0.7879 0.042 Uiso 1 1 calc R . .
C65 C -0.1745(4) 1.0781(3) 0.9083(3) 0.0405(10) Uani 1 1 d . . .
H65 H -0.2528 1.0991 0.9276 0.049 Uiso 1 1 calc R . .
C22 C 0.5551(4) 0.7178(3) 0.8039(3) 0.0350(9) Uani 1 1 d . . .
H22 H 0.5670 0.7008 0.7586 0.042 Uiso 1 1 calc R . .
Cl6 Cl -0.07376(11) 1.18601(8) 0.98289(6) 0.0440(3) Uani 1 1 d . . .
Cl2 Cl 0.77413(10) 0.77753(8) 0.95556(7) 0.0454(3) Uani 1 1 d . . .
Cl1 Cl 0.2369(3) 0.41099(16) 0.50170(13) 0.1190(9) Uani 1 1 d . . .
Cl4 Cl 0.55799(18) 1.19579(12) 0.68820(10) 0.0810(5) Uani 1 1 d . . .
Mo2 Mo 0.13992(3) 0.822715(19) 0.781220(16) 0.02075(10) Uani 1 1 d . . .
Mo1 Mo 0.05351(3) 0.757344(19) 0.711496(15) 0.02061(10) Uani 1 1 d . . .
N3 N 0.1059(3) 0.8505(2) 0.60863(18) 0.0267(7) Uani 1 1 d . . .
N5 N -0.1305(3) 0.8492(2) 0.70818(17) 0.0229(6) Uani 1 1 d . . .
N6 N -0.0379(3) 0.9199(2) 0.78664(17) 0.0234(6) Uani 1 1 d . . .
N4 N 0.2032(3) 0.9236(2) 0.68422(18) 0.0260(7) Uani 1 1 d . . .
N2 N 0.3213(3) 0.7248(2) 0.78990(18) 0.0262(7) Uani 1 1 d . . .
N1 N 0.2272(3) 0.6543(2) 0.71272(18) 0.0269(7) Uani 1 1 d . . .
O1 O -0.0019(2) 0.65392(17) 0.80584(14) 0.0227(5) Uani 1 1 d . . .
O2 O 0.0935(2) 0.72163(17) 0.88082(14) 0.0229(5) Uani 1 1 d . . .
Cl3 Cl -0.57462(10) 0.81855(9) 0.52238(7) 0.0467(3) Uani 1 1 d . . .
Cl5 Cl 0.01752(19) 0.78064(13) 0.30918(8) 0.0804(5) Uani 1 1 d . . .
O1S O 0.7823(15) 0.4855(11) 0.7360(11) 0.163(7) Uiso 0.50 1 d PD A 1
C1S C 0.6522(12) 0.5104(8) 0.7044(7) 0.055(3) Uiso 0.50 1 d PD A 1
C2S C 0.675(3) 0.4189(15) 0.6788(16) 0.183(13) Uiso 0.50 1 d PD A 1
C3S C 0.710(4) 0.345(2) 0.756(2) 0.33(3) Uiso 0.50 1 d PD A 1
C4S C 0.8064(19) 0.3904(13) 0.7893(11) 0.108(6) Uiso 0.50 1 d PD A 1
O2S O 0.7185(14) 0.5056(9) 0.7701(8) 0.129(5) Uiso 0.50 1 d PD B 2
C5S C 0.6119(15) 0.5130(9) 0.7213(9) 0.076(5) Uiso 0.50 1 d PD B 2
C6S C 0.6229(14) 0.4174(8) 0.7058(7) 0.077(4) Uiso 0.50 1 d PD B 2
C7S C 0.6962(12) 0.3453(7) 0.7738(7) 0.061(3) Uiso 0.50 1 d PD B 2
C8S C 0.756(2) 0.4054(11) 0.8126(11) 0.119(7) Uiso 0.50 1 d PD B 2
O3S O 0.3458(16) 0.2662(11) 0.8352(9) 0.130(5) Uiso 0.50 1 d PD C 1
C9S C 0.2381(18) 0.2753(15) 0.7846(12) 0.112(7) Uiso 0.50 1 d PD C 1
C10S C 0.1358(15) 0.3348(12) 0.8165(11) 0.095(5) Uiso 0.50 1 d PD C 1
C11S C 0.2069(16) 0.3968(13) 0.8497(12) 0.102(6) Uiso 0.50 1 d PD C 1
C12S C 0.3531(15) 0.3646(12) 0.8459(12) 0.101(6) Uiso 0.50 1 d PD C 1
O4S O 0.3961(13) 0.2933(11) 0.8359(9) 0.130(5) Uiso 0.50 1 d PD D 2
C13S C 0.2761(16) 0.2776(15) 0.8077(14) 0.108(6) Uiso 0.50 1 d PD D 2
C14S C 0.1735(12) 0.3386(9) 0.8392(8) 0.060(3) Uiso 0.50 1 d PD D 2
C15S C 0.2423(11) 0.4043(8) 0.8700(8) 0.061(3) Uiso 0.50 1 d PD D 2
C16S C 0.3836(12) 0.3635(10) 0.8762(9) 0.076(4) Uiso 0.50 1 d PD D 2
O5S O 0.4834(7) 0.8983(6) 0.0862(5) 0.0630(19) Uiso 0.50 1 d PD . .
C17S C 0.5451(6) 0.9695(5) 0.0333(4) 0.0717(16) Uiso 1 1 d D . .
O6S O 0.5560(18) 0.4652(14) 0.9152(10) 0.172(7) Uiso 0.50 1 d PD . .
C18S C 0.5714(8) 0.4955(7) 0.9887(6) 0.103(2) Uiso 1 1 d D . .

loop_
_atom_site_aniso_label
_atom_site_aniso_U_11
_atom_site_aniso_U_22
_atom_site_aniso_U_33
_atom_site_aniso_U_23
_atom_site_aniso_U_13
_atom_site_aniso_U_12
C64 0.048(3) 0.028(2) 0.027(2) -0.0131(16) -0.0022(18) -0.0066(18)
C24 0.026(2) 0.029(2) 0.041(2) -0.0046(17) -0.0043(17) -0.0089(16)
C23 0.027(2) 0.039(2) 0.048(3) -0.012(2) 0.0062(18) -0.0087(17)
C33 0.095(4) 0.037(2) 0.034(3) -0.011(2) -0.010(3) -0.012(3)
C34 0.060(3) 0.050(3) 0.025(2) -0.014(2) -0.003(2) 0.002(2)
C6 0.039(2) 0.030(2) 0.023(2) -0.0074(16) -0.0010(16) -0.0142(17)
C25 0.038(2) 0.032(2) 0.034(2) -0.0098(17) 0.0004(18) -0.0063(17)
C41 0.032(2) 0.0269(19) 0.032(2) -0.0115(16) 0.0105(16) -0.0105(16)
C31 0.030(2) 0.0290(19) 0.025(2) -0.0061(16) 0.0042(15) -0.0042(16)
C56 0.034(2) 0.031(2) 0.028(2) -0.0100(16) 0.0022(16) -0.0040(16)
C62 0.031(2) 0.038(2) 0.039(2) -0.0196(19) 0.0071(17) -0.0084(17)
C5 0.0263(18) 0.0239(18) 0.0228(18) -0.0092(15) 0.0046(14) -0.0062(14)
C36 0.043(2) 0.039(2) 0.032(2) -0.0010(18) 0.0023(18) -0.0111(19)
C42 0.047(2) 0.030(2) 0.038(2) -0.0111(18) 0.0117(19) -0.0131(18)
C7 0.037(2) 0.0256(18) 0.026(2) -0.0097(15) 0.0029(16) -0.0133(16)
C14 0.104(5) 0.059(3) 0.073(4) -0.051(3) 0.029(4) -0.025(3)
C1 0.0251(19) 0.0274(19) 0.038(2) -0.0090(17) 0.0046(17) -0.0053(15)
C11 0.039(2) 0.027(2) 0.037(2) -0.0138(17) 0.0080(18) -0.0057(17)
C12 0.049(3) 0.032(2) 0.040(2) -0.0158(18) 0.009(2) -0.0127(19)
C13 0.080(4) 0.040(3) 0.058(3) -0.027(2) 0.010(3) -0.023(2)
C15 0.090(5) 0.101(5) 0.112(6) -0.080(5) 0.065(4) -0.039(4)
C26 0.026(2) 0.033(2) 0.039(2) -0.0122(17) 0.0039(17) -0.0062(16)
C3 0.029(2) 0.0237(18) 0.0250(19) -0.0054(15) 0.0019(15) -0.0053(15)
C45 0.046(3) 0.051(3) 0.048(3) -0.027(2) 0.010(2) -0.021(2)
C63 0.038(2) 0.041(2) 0.042(2) -0.022(2) 0.0020(19) -0.0136(19)
C43 0.068(3) 0.035(2) 0.051(3) -0.016(2) 0.026(3) -0.026(2)
C32 0.088(4) 0.034(2) 0.023(2) -0.0039(18) -0.005(2) -0.021(2)
C44 0.059(3) 0.049(3) 0.053(3) -0.030(2) 0.027(2) -0.036(2)
C35 0.056(3) 0.064(3) 0.025(2) 0.001(2) 0.005(2) -0.019(2)
C16 0.057(3) 0.063(3) 0.080(4) -0.046(3) 0.033(3) -0.023(3)
C55 0.030(2) 0.038(2) 0.030(2) -0.0095(17) -0.0007(16) -0.0004(17)
C54 0.0250(19) 0.052(2) 0.025(2) -0.0177(18) 0.0007(15) -0.0076(18)
C53 0.036(2) 0.038(2) 0.039(2) -0.0228(19) 0.0037(18) -0.0100(18)
C61 0.0286(19) 0.0235(18) 0.0225(19) -0.0069(15) 0.0017(15) -0.0047(15)
C21 0.026(2) 0.0223(18) 0.034(2) -0.0045(16) 0.0025(16) -0.0035(15)
C51 0.0251(19) 0.0296(19) 0.0231(19) -0.0102(15) 0.0040(15) -0.0058(15)
C4 0.0197(17) 0.0252(18) 0.0252(19) -0.0114(15) 0.0035(14) -0.0038(14)
C2 0.034(2) 0.0235(18) 0.026(2) -0.0048(15) 0.0066(16) -0.0049(16)
C52 0.029(2) 0.032(2) 0.038(2) -0.0163(18) -0.0032(17) 0.0000(16)
C66 0.029(2) 0.044(2) 0.045(3) -0.025(2) 0.0032(18) -0.0093(18)
C46 0.043(2) 0.030(2) 0.037(2) -0.0127(17) 0.0089(18) -0.0149(18)
C65 0.033(2) 0.049(3) 0.047(3) -0.027(2) 0.0049(19) -0.0036(19)
C22 0.030(2) 0.039(2) 0.039(2) -0.0155(19) 0.0039(17) -0.0078(17)
Cl6 0.0578(7) 0.0402(6) 0.0447(6) -0.0282(5) 0.0034(5) -0.0110(5)
Cl2 0.0325(5) 0.0525(6) 0.0567(7) -0.0218(5) -0.0048(5) -0.0118(5)
Cl1 0.186(2) 0.1080(15) 0.1144(16) -0.0959(14) 0.0613(16) -0.0601(15)
Cl4 0.1066(12) 0.0896(11) 0.0830(10) -0.0459(9) 0.0354(9) -0.0785(10)
Mo2 0.02271(17) 0.01964(16) 0.02192(17) -0.00728(11) 0.00330(11) -0.00679(11)
Mo1 0.02451(17) 0.01947(16) 0.01958(16) -0.00685(11) 0.00334(11) -0.00633(11)
N3 0.0330(17) 0.0251(16) 0.0235(16) -0.0075(13) 0.0046(13) -0.0078(13)
N5 0.0242(15) 0.0230(15) 0.0227(16) -0.0080(12) 0.0010(12) -0.0049(12)
N6 0.0246(16) 0.0247(15) 0.0236(16) -0.0091(12) 0.0021(12) -0.0073(12)
N4 0.0295(17) 0.0246(15) 0.0263(17) -0.0091(13) 0.0056(13) -0.0080(13)
N2 0.0211(15) 0.0263(16) 0.0314(17) -0.0078(13) 0.0028(13) -0.0053(12)
N1 0.0298(17) 0.0235(15) 0.0298(17) -0.0107(13) 0.0065(13) -0.0063(13)
O1 0.0276(13) 0.0230(12) 0.0198(13) -0.0075(10) 0.0021(10) -0.0083(10)
O2 0.0257(13) 0.0216(12) 0.0241(13) -0.0090(10) 0.0018(10) -0.0071(10)
Cl3 0.0330(5) 0.0703(7) 0.0442(6) -0.0271(5) -0.0051(4) -0.0111(5)
Cl5 0.1256(14) 0.0874(10) 0.0298(6) -0.0260(7) -0.0058(7) -0.0084(10)

loop_
_atom_type_symbol
_atom_type_description
_atom_type_scat_dispersion_real
_atom_type_scat_dispersion_imag
_atom_type_scat_source
C C 0.0181 0.0091 'International Tables Vol C Tables 4.2.6.8 and 6.1.1.4'
H H 0.0000 0.0000 'International Tables Vol C Tables 4.2.6.8 and 6.1.1.4'
N N 0.0311 0.0180 'International Tables Vol C Tables 4.2.6.8 and 6.1.1.4'
O O 0.0492 0.0322 'International Tables Vol C Tables 4.2.6.8 and 6.1.1.4'
Mo Mo -0.0483 2.7339 'International Tables Vol C Tables 4.2.6.8 and 6.1.1.4'
Cl Cl 0.3639 0.7018 'International Tables Vol C Tables 4.2.6.8 and 6.1.1.4'

loop_
_geom_angle_atom_site_label_1
_geom_angle_atom_site_label_2
_geom_angle_atom_site_label_3
_geom_angle
_geom_angle_site_symmetry_1
_geom_angle_site_symmetry_3
C63 C64 C65 120.9(4) . .
C63 C64 Cl6 120.2(3) . .
C65 C64 Cl6 118.9(3) . .
C23 C24 C25 121.2(4) . .
C23 C24 Cl2 118.6(3) . .
C25 C24 Cl2 120.1(3) . .
C24 C23 C22 119.4(4) . .
C24 C23 H23 120.3 . .
C22 C23 H23 120.3 . .
C34 C33 C32 119.0(5) . .
C34 C33 H33 120.5 . .
C32 C33 H33 120.5 . .
C33 C34 C35 119.9(4) . .
C33 C34 Cl5 119.6(4) . .
C35 C34 Cl5 120.5(4) . .
C7 C6 C5 120.5(4) 2_567 .
C7 C6 H6 119.8 2_567 .
C5 C6 H6 119.8 . .
C24 C25 C26 118.8(4) . .
C24 C25 H25 120.6 . .
C26 C25 H25 120.6 . .
C46 C41 C42 118.4(4) . .
C46 C41 N4 119.0(3) . .
C42 C41 N4 122.6(4) . .
C36 C31 C32 116.6(4) . .
C36 C31 N3 125.3(4) . .
C32 C31 N3 118.0(4) . .
C55 C56 C51 120.5(4) . .
C55 C56 H56 119.8 . .
C51 C56 H56 119.8 . .
C63 C62 C61 120.9(4) . .
C63 C62 H62 119.6 . .
C61 C62 H62 119.6 . .
C7 C5 C6 119.4(4) . .
C7 C5 C4 120.4(3) . .
C6 C5 C4 120.2(3) . .
C35 C36 C31 121.2(4) . .
C35 C36 H36 119.4 . .
C31 C36 H36 119.4 . .
C43 C42 C41 121.1(4) . .
C43 C42 H42 119.5 . .
C41 C42 H42 119.5 . .
C6 C7 C5 120.2(4) 2_567 .
C6 C7 H7 119.9 2_567 .
C5 C7 H7 119.9 . .
C13 C14 C15 120.8(5) . .
C13 C14 Cl1 119.8(5) . .
C15 C14 Cl1 119.5(5) . .
N1 C1 N2 119.7(4) . .
N1 C1 H1 120.1 . .
N2 C1 H1 120.1 . .
C16 C11 C12 118.3(4) . .
C16 C11 N1 122.7(4) . .
C12 C11 N1 118.7(4) . .
C13 C12 C11 120.4(5) . .
C13 C12 H12 119.8 . .
C11 C12 H12 119.8 . .
C14 C13 C12 119.6(5) . .
C14 C13 H13 120.2 . .
C12 C13 H13 120.2 . .
C14 C15 C16 120.3(5) . .
C14 C15 H15 119.8 . .
C16 C15 H15 119.8 . .
C21 C26 C25 120.7(4) . .
C21 C26 H26 119.6 . .
C25 C26 H26 119.6 . .
N5 C3 N6 120.1(3) . .
N5 C3 H3 120.0 . .
N6 C3 H3 120.0 . .
C44 C45 C46 118.7(4) . .
C44 C45 H45 120.6 . .
C46 C45 H45 120.6 . .
C64 C63 C62 119.7(4) . .
C64 C63 H63 120.1 . .
C62 C63 H63 120.1 . .
C44 C43 C42 119.3(4) . .
C44 C43 H43 120.3 . .
C42 C43 H43 120.3 . .
C33 C32 C31 122.7(4) . .
C33 C32 H32 118.6 . .
C31 C32 H32 118.6 . .
C43 C44 C45 121.4(4) . .
C43 C44 Cl4 120.1(4) . .
C45 C44 Cl4 118.6(4) . .
C36 C35 C34 120.4(4) . .
C36 C35 H35 119.8 . .
C34 C35 H35 119.8 . .
C15 C16 C11 120.6(5) . .
C15 C16 H16 119.7 . .
C11 C16 H16 119.7 . .
C54 C55 C56 119.8(4) . .
C54 C55 H55 120.1 . .
C56 C55 H55 120.1 . .
C53 C54 C55 120.9(4) . .
C53 C54 Cl3 119.5(3) . .
C55 C54 Cl3 119.6(3) . .
C54 C53 C52 119.2(4) . .
C54 C53 H53 120.4 . .
C52 C53 H53 120.4 . .
C66 C61 C62 118.2(4) . .
C66 C61 N6 123.8(3) . .
C62 C61 N6 118.0(3) . .
C26 C21 C22 119.2(4) . .
C26 C21 N2 119.1(3) . .
C22 C21 N2 121.5(4) . .
C56 C51 C52 118.4(3) . .
C56 C51 N5 123.2(3) . .
C52 C51 N5 118.4(3) . .
O2 C4 O1 122.5(3) . .
O2 C4 C5 119.6(3) . .
O1 C4 C5 117.9(3) . .
N3 C2 N4 121.0(4) . .
N3 C2 H2 119.5 . .
N4 C2 H2 119.5 . .
C53 C52 C51 121.2(4) . .
C53 C52 H52 119.4 . .
C51 C52 H52 119.4 . .
C61 C66 C65 120.9(4) . .
C61 C66 H66 119.6 . .
C65 C66 H66 119.6 . .
C41 C46 C45 121.0(4) . .
C41 C46 H46 119.5 . .
C45 C46 H46 119.5 . .
C64 C65 C66 119.4(4) . .
C64 C65 H65 120.3 . .
C66 C65 H65 120.3 . .
C23 C22 C21 120.5(4) . .
C23 C22 H22 119.7 . .
C21 C22 H22 119.7 . .
Mo1 Mo2 O2 91.37(6) . .
Mo1 Mo2 N2 92.64(8) . .
O2 Mo2 N2 85.73(11) . .
Mo1 Mo2 N6 92.75(8) . .
O2 Mo2 N6 89.90(10) . .
N2 Mo2 N6 173.14(12) . .
Mo1 Mo2 N4 91.98(8) . .
O2 Mo2 N4 175.20(10) . .
N2 Mo2 N4 90.68(12) . .
N6 Mo2 N4 93.37(12) . .
Mo2 Mo1 O1 92.52(6) . .
Mo2 Mo1 N3 93.88(9) . .
O1 Mo1 N3 173.27(10) . .
Mo2 Mo1 N5 92.76(8) . .
O1 Mo1 N5 89.85(11) . .
N3 Mo1 N5 91.92(12) . .
Mo2 Mo1 N1 92.57(9) . .
O1 Mo1 N1 87.26(11) . .
N3 Mo1 N1 90.37(12) . .
N5 Mo1 N1 174.03(11) . .
C2 N3 C31 119.1(3) . .
C2 N3 Mo1 116.4(3) . .
C31 N3 Mo1 124.0(2) . .
C3 N5 C51 120.0(3) . .
C3 N5 Mo1 117.6(2) . .
C51 N5 Mo1 122.3(2) . .
C3 N6 C61 119.4(3) . .
C3 N6 Mo2 116.7(2) . .
C61 N6 Mo2 123.7(2) . .
C2 N4 C41 116.5(3) . .
C2 N4 Mo2 116.6(2) . .
C41 N4 Mo2 126.8(2) . .
C1 N2 C21 119.6(3) . .
C1 N2 Mo2 117.4(3) . .
C21 N2 Mo2 123.0(2) . .
C1 N1 C11 119.7(3) . .
C1 N1 Mo1 117.6(3) . .
C11 N1 Mo1 122.3(3) . .
C4 O1 Mo1 116.2(2) . .
C4 O2 Mo2 117.1(2) . .
C1S O1S C4S 111.3(13) . .
O1S C1S C2S 88.9(12) . .
C1S C2S C3S 99.1(16) . .
C4S C3S C2S 101.4(14) . .
O1S C4S C3S 98.8(12) . .
C5S O2S C8S 107.8(11) . .
O2S C5S C6S 106.3(10) . .
C5S C6S C7S 105.8(9) . .
C8S C7S C6S 104.0(9) . .
O2S C8S C7S 108.6(10) . .
C9S O3S C12S 109.4(12) . .
O3S C9S C10S 100.8(13) . .
C9S C10S C11S 104.7(12) . .
C10S C11S C12S 109.4(12) . .
O3S C12S C11S 95.9(11) . .
C16S O4S C13S 115.3(11) . .
O4S C13S C14S 104.6(12) . .
C13S C14S C15S 105.9(10) . .
C16S C15S C14S 107.5(9) . .
O4S C16S C15S 104.4(11) . .
O5S C17S C17S 112.4(7) . 2_675
O6S C18S C18S 98.3(11) . 2_667

loop_
_geom_bond_atom_site_label_1
_geom_bond_atom_site_label_2
_geom_bond_distance
_geom_bond_site_symmetry_2
C64 C63 1.366(6) .
C64 C65 1.376(6) .
C64 Cl6 1.748(4) .
C24 C23 1.380(6) .
C24 C25 1.386(6) .
C24 Cl2 1.744(4) .
C23 C22 1.384(6) .
C23 H23 0.9300 .
C33 C34 1.368(7) .
C33 C32 1.380(7) .
C33 H33 0.9300 .
C34 C35 1.379(7) .
C34 Cl5 1.738(4) .
C6 C7 1.381(6) 2_567
C6 C5 1.393(5) .
C6 H6 0.9300 .
C25 C26 1.395(6) .
C25 H25 0.9300 .
C41 C46 1.390(6) .
C41 C42 1.393(6) .
C41 N4 1.429(5) .
C31 C36 1.385(6) .
C31 C32 1.388(6) .
C31 N3 1.422(5) .
C56 C55 1.384(6) .
C56 C51 1.390(6) .
C56 H56 0.9300 .
C62 C63 1.383(6) .
C62 C61 1.395(6) .
C62 H62 0.9300 .
C5 C7 1.390(5) .
C5 C4 1.489(5) .
C36 C35 1.378(7) .
C36 H36 0.9300 .
C42 C43 1.381(6) .
C42 H42 0.9300 .
C7 C6 1.381(6) 2_567
C7 H7 0.9300 .
C14 C13 1.360(9) .
C14 C15 1.367(9) .
C14 Cl1 1.747(5) .
C1 N1 1.318(5) .
C1 N2 1.322(5) .
C1 H1 0.9300 .
C11 C16 1.382(7) .
C11 C12 1.398(6) .
C11 N1 1.414(5) .
C12 C13 1.388(7) .
C12 H12 0.9300 .
C13 H13 0.9300 .
C15 C16 1.372(8) .
C15 H15 0.9300 .
C26 C21 1.385(6) .
C26 H26 0.9300 .
C3 N5 1.322(5) .
C3 N6 1.327(5) .
C3 H3 0.9300 .
C45 C44 1.379(7) .
C45 C46 1.396(6) .
C45 H45 0.9300 .
C63 H63 0.9300 .
C43 C44 1.378(8) .
C43 H43 0.9300 .
C32 H32 0.9300 .
C44 Cl4 1.746(4) .
C35 H35 0.9300 .
C16 H16 0.9300 .
C55 C54 1.384(6) .
C55 H55 0.9300 .
C54 C53 1.373(6) .
C54 Cl3 1.748(4) .
C53 C52 1.383(6) .
C53 H53 0.9300 .
C61 C66 1.387(6) .
C61 N6 1.425(5) .
C21 C22 1.393(6) .
C21 N2 1.422(5) .
C51 C52 1.399(6) .
C51 N5 1.416(5) .
C4 O2 1.269(4) .
C4 O1 1.276(4) .
C2 N3 1.322(5) .
C2 N4 1.329(5) .
C2 H2 0.9300 .
C52 H52 0.9300 .
C66 C65 1.388(6) .
C66 H66 0.9300 .
C46 H46 0.9300 .
C65 H65 0.9300 .
C22 H22 0.9300 .
Mo2 Mo1 2.0875(4) .
Mo2 O2 2.131(2) .
Mo2 N2 2.152(3) .
Mo2 N6 2.161(3) .
Mo2 N4 2.168(3) .
Mo1 O1 2.122(2) .
Mo1 N3 2.139(3) .
Mo1 N5 2.143(3) .
Mo1 N1 2.150(3) .
O1S C1S 1.433(11) .
O1S C4S 1.448(11) .
C1S C2S 1.518(10) .
C2S C3S 1.520(8) .
C3S C4S 1.516(10) .
O2S C5S 1.408(10) .
O2S C8S 1.446(11) .
C5S C6S 1.487(9) .
C6S C7S 1.503(7) .
C7S C8S 1.492(9) .
O3S C9S 1.430(16) .
O3S C12S 1.522(15) .
C9S C10S 1.483(14) .
C10S C11S 1.516(15) .
C11S C12S 1.534(15) .
O4S C16S 1.409(14) .
O4S C13S 1.444(16) .
C13S C14S 1.493(14) .
C14S C15S 1.522(13) .
C15S C16S 1.493(13) .
O5S C17S 1.460(10) .
C17S C17S 1.516(13) 2_675
O6S C18S 1.546(16) .
C18S C18S 1.549(18) 2_667

loop_
_geom_torsion_atom_site_label_1
_geom_torsion_atom_site_label_2
_geom_torsion_atom_site_label_3
_geom_torsion_atom_site_label_4
_geom_torsion
_geom_torsion_site_symmetry_1
_geom_torsion_site_symmetry_4
C25 C24 C23 C22 1.9(6) . .
Cl2 C24 C23 C22 -177.7(3) . .
C32 C33 C34 C35 -2.1(8) . .
C32 C33 C34 Cl5 -179.1(4) . .
C23 C24 C25 C26 -1.1(6) . .
Cl2 C24 C25 C26 178.5(3) . .
C7 C6 C5 C7 -0.4(7) 2_567 .
C7 C6 C5 C4 177.8(4) 2_567 .
C32 C31 C36 C35 -3.9(7) . .
N3 C31 C36 C35 177.4(4) . .
C46 C41 C42 C43 3.3(6) . .
N4 C41 C42 C43 -175.5(4) . .
C6 C5 C7 C6 0.4(6) . 2_567
C4 C5 C7 C6 -177.8(4) . 2_567
C16 C11 C12 C13 -1.7(7) . .
N1 C11 C12 C13 172.7(4) . .
C15 C14 C13 C12 1.5(10) . .
Cl1 C14 C13 C12 -177.2(4) . .
C11 C12 C13 C14 0.4(8) . .
C13 C14 C15 C16 -2.0(12) . .
Cl1 C14 C15 C16 176.7(6) . .
C24 C25 C26 C21 -0.5(6) . .
C65 C64 C63 C62 1.1(7) . .
Cl6 C64 C63 C62 179.4(3) . .
C61 C62 C63 C64 -0.7(7) . .
C41 C42 C43 C44 -0.2(7) . .
C34 C33 C32 C31 -1.3(9) . .
C36 C31 C32 C33 4.3(8) . .
N3 C31 C32 C33 -176.9(5) . .
C42 C43 C44 C45 -3.0(7) . .
C42 C43 C44 Cl4 175.7(4) . .
C46 C45 C44 C43 3.1(7) . .
C46 C45 C44 Cl4 -175.6(3) . .
C31 C36 C35 C34 0.7(7) . .
C33 C34 C35 C36 2.4(8) . .
Cl5 C34 C35 C36 179.3(4) . .
C14 C15 C16 C11 0.6(12) . .
C12 C11 C16 C15 1.3(9) . .
N1 C11 C16 C15 -173.0(6) . .
C51 C56 C55 C54 -2.6(6) . .
C56 C55 C54 C53 1.4(6) . .
C56 C55 C54 Cl3 -179.1(3) . .
C55 C54 C53 C52 0.0(6) . .
Cl3 C54 C53 C52 -179.6(3) . .
C63 C62 C61 C66 -0.7(6) . .
C63 C62 C61 N6 -178.8(4) . .
C25 C26 C21 C22 1.2(6) . .
C25 C26 C21 N2 -174.3(4) . .
C55 C56 C51 C52 2.5(6) . .
C55 C56 C51 N5 -179.0(4) . .
C7 C5 C4 O2 -8.8(5) . .
C6 C5 C4 O2 173.1(3) . .
C7 C5 C4 O1 169.8(3) . .
C6 C5 C4 O1 -8.3(5) . .
C54 C53 C52 C51 -0.1(6) . .
C56 C51 C52 C53 -1.1(6) . .
N5 C51 C52 C53 -179.7(4) . .
C62 C61 C66 C65 1.7(6) . .
N6 C61 C66 C65 179.6(4) . .
C42 C41 C46 C45 -3.2(6) . .
N4 C41 C46 C45 175.7(4) . .
C44 C45 C46 C41 0.1(7) . .
C63 C64 C65 C66 -0.1(7) . .
Cl6 C64 C65 C66 -178.5(4) . .
C61 C66 C65 C64 -1.3(7) . .
C24 C23 C22 C21 -1.2(6) . .
C26 C21 C22 C23 -0.3(6) . .
N2 C21 C22 C23 175.1(4) . .
O2 Mo2 Mo1 O1 1.04(9) . .
N2 Mo2 Mo1 O1 86.83(11) . .
N6 Mo2 Mo1 O1 -88.92(10) . .
N4 Mo2 Mo1 O1 177.61(10) . .
O2 Mo2 Mo1 N3 -176.87(10) . .
N2 Mo2 Mo1 N3 -91.08(12) . .
N6 Mo2 Mo1 N3 93.17(12) . .
N4 Mo2 Mo1 N3 -0.31(11) . .
O2 Mo2 Mo1 N5 91.01(10) . .
N2 Mo2 Mo1 N5 176.80(11) . .
N6 Mo2 Mo1 N5 1.05(11) . .
N4 Mo2 Mo1 N5 -92.43(12) . .
O2 Mo2 Mo1 N1 -86.32(11) . .
N2 Mo2 Mo1 N1 -0.53(11) . .
N6 Mo2 Mo1 N1 -176.28(11) . .
N4 Mo2 Mo1 N1 90.24(12) . .
N4 C2 N3 C31 -177.3(3) . .
N4 C2 N3 Mo1 -4.6(5) . .
C36 C31 N3 C2 -18.2(6) . .
C32 C31 N3 C2 163.1(4) . .
C36 C31 N3 Mo1 169.7(3) . .
C32 C31 N3 Mo1 -9.0(5) . .
Mo2 Mo1 N3 C2 2.6(3) . .
O1 Mo1 N3 C2 -159.3(8) . .
N5 Mo1 N3 C2 95.5(3) . .
N1 Mo1 N3 C2 -90.0(3) . .
Mo2 Mo1 N3 C31 174.9(3) . .
O1 Mo1 N3 C31 13.0(11) . .
N5 Mo1 N3 C31 -92.2(3) . .
N1 Mo1 N3 C31 82.3(3) . .
N6 C3 N5 C51 -175.5(3) . .
N6 C3 N5 Mo1 3.7(5) . .
C56 C51 N5 C3 30.4(5) . .
C52 C51 N5 C3 -151.1(4) . .
C56 C51 N5 Mo1 -148.8(3) . .
C52 C51 N5 Mo1 29.7(5) . .
Mo2 Mo1 N5 C3 -2.9(3) . .
O1 Mo1 N5 C3 89.6(3) . .
N3 Mo1 N5 C3 -96.8(3) . .
N1 Mo1 N5 C3 150.6(10) . .
Mo2 Mo1 N5 C51 176.4(3) . .
O1 Mo1 N5 C51 -91.1(3) . .
N3 Mo1 N5 C51 82.4(3) . .
N1 Mo1 N5 C51 -30.2(12) . .
N5 C3 N6 C61 -177.3(3) . .
N5 C3 N6 Mo2 -2.6(5) . .
C66 C61 N6 C3 23.5(6) . .
C62 C61 N6 C3 -158.5(4) . .
C66 C61 N6 Mo2 -150.8(3) . .
C62 C61 N6 Mo2 27.2(5) . .
Mo1 Mo2 N6 C3 0.3(3) . .
O2 Mo2 N6 C3 -91.0(3) . .
N2 Mo2 N6 C3 -141.4(9) . .
N4 Mo2 N6 C3 92.5(3) . .
Mo1 Mo2 N6 C61 174.8(3) . .
O2 Mo2 N6 C61 83.4(3) . .
N2 Mo2 N6 C61 33.0(11) . .
N4 Mo2 N6 C61 -93.1(3) . .
N3 C2 N4 C41 179.4(3) . .
N3 C2 N4 Mo2 4.3(5) . .
C46 C41 N4 C2 -146.1(4) . .
C42 C41 N4 C2 32.7(5) . .
C46 C41 N4 Mo2 28.3(5) . .
C42 C41 N4 Mo2 -152.9(3) . .
Mo1 Mo2 N4 C2 -1.8(3) . .
O2 Mo2 N4 C2 132.4(11) . .
N2 Mo2 N4 C2 90.8(3) . .
N6 Mo2 N4 C2 -94.7(3) . .
Mo1 Mo2 N4 C41 -176.3(3) . .
O2 Mo2 N4 C41 -42.1(14) . .
N2 Mo2 N4 C41 -83.6(3) . .
N6 Mo2 N4 C41 90.8(3) . .
N1 C1 N2 C21 -179.5(3) . .
N1 C1 N2 Mo2 -1.5(5) . .
C26 C21 N2 C1 -145.0(4) . .
C22 C21 N2 C1 39.6(5) . .
C26 C21 N2 Mo2 37.2(5) . .
C22 C21 N2 Mo2 -138.3(3) . .
Mo1 Mo2 N2 C1 1.3(3) . .
O2 Mo2 N2 C1 92.4(3) . .
N6 Mo2 N2 C1 143.0(8) . .
N4 Mo2 N2 C1 -90.8(3) . .
Mo1 Mo2 N2 C21 179.1(3) . .
O2 Mo2 N2 C21 -89.7(3) . .
N6 Mo2 N2 C21 -39.1(11) . .
N4 Mo2 N2 C21 87.1(3) . .
N2 C1 N1 C11 174.9(3) . .
N2 C1 N1 Mo1 1.0(5) . .
C16 C11 N1 C1 -44.4(6) . .
C12 C11 N1 C1 141.4(4) . .
C16 C11 N1 Mo1 129.3(5) . .
C12 C11 N1 Mo1 -44.9(5) . .
Mo2 Mo1 N1 C1 0.0(3) . .
O1 Mo1 N1 C1 -92.4(3) . .
N3 Mo1 N1 C1 93.9(3) . .
N5 Mo1 N1 C1 -153.4(10) . .
Mo2 Mo1 N1 C11 -173.8(3) . .
O1 Mo1 N1 C11 93.8(3) . .
N3 Mo1 N1 C11 -79.9(3) . .
N5 Mo1 N1 C11 32.8(13) . .
O2 C4 O1 Mo1 7.0(4) . .
C5 C4 O1 Mo1 -171.6(2) . .
Mo2 Mo1 O1 C4 -4.3(2) . .
N3 Mo1 O1 C4 157.6(8) . .
N5 Mo1 O1 C4 -97.1(2) . .
N1 Mo1 O1 C4 88.1(2) . .
O1 C4 O2 Mo2 -5.9(4) . .
C5 C4 O2 Mo2 172.6(2) . .
Mo1 Mo2 O2 C4 1.9(2) . .
N2 Mo2 O2 C4 -90.7(2) . .
N6 Mo2 O2 C4 94.6(2) . .
N4 Mo2 O2 C4 -132.4(12) . .
C4S O1S C1S C2S -55(2) . .
O1S C1S C2S C3S 59(2) . .
C1S C2S C3S C4S -47(3) . .
C1S O1S C4S C3S 28(3) . .
C2S C3S C4S O1S 13(4) . .
C8S O2S C5S C6S -27(2) . .
O2S C5S C6S C7S 27.0(18) . .
C5S C6S C7S C8S -16.4(18) . .
C5S O2S C8S C7S 16(2) . .
C6S C7S C8S O2S 1(2) . .
C12S O3S C9S C10S -46.5(19) . .
O3S C9S C10S C11S 31(2) . .
C9S C10S C11S C12S -7(2) . .
C9S O3S C12S C11S 40.2(19) . .
C10S C11S C12S O3S -18.3(19) . .
C16S O4S C13S C14S -5(2) . .
O4S C13S C14S C15S 12(2) . .
C13S C14S C15S C16S -15.6(17) . .
C13S O4S C16S C15S -4(2) . .
C14S C15S C16S O4S 12.2(16) . .
